data_7155145
loop_
_publ_author_name
'Lidster, Benjamin J.'
'Kumar, Dharam R.'
'Spring, Andrew M.'
'Yu, Chin-Yang'
'Helliwell, Madeleine'
'Raftery, James'
'Turner, Michael L.'

_publ_section_title
;
 Alkyl substituted [2.2]paracyclophane-1,9-dienes.
;
_journal_issue 25
_journal_name_full 'Organic &amp; biomolecular chemistry'
_journal_page_first 6079
_journal_page_last 6087
_journal_paper_doi 10.1039/c6ob00885b
_journal_volume 14
_journal_year 2016
_chemical_formula_sum 'C48 H76'
_chemical_formula_weight 653.09
_chemical_name_systematic
; 
 ? 
;
_space_group_IT_number 14
_symmetry_cell_setting monoclinic
_symmetry_space_group_name_Hall '-P 2ybc'
_symmetry_space_group_name_H-M 'P 1 21/c 1'
_atom_sites_solution_hydrogens geom
_atom_sites_solution_primary direct
_atom_sites_solution_secondary difmap
_audit_creation_method SHELXL-97
_audit_update_record
;
2016-04-12 deposited with the CCDC.
2016-05-23 downloaded from the CCDC.
;
_cell_angle_alpha 90.00
_cell_angle_beta 93.891(14)
_cell_angle_gamma 90.00
_cell_formula_units_Z 2
_cell_length_a 17.926(12)
_cell_length_b 14.393(10)
_cell_length_c 8.191(6)
_cell_measurement_reflns_used 2386
_cell_measurement_temperature 230(2)
_cell_measurement_theta_max 26.24
_cell_measurement_theta_min 2.28
_cell_volume 2108(3)
_computing_cell_refinement 'Bruker SMART'
_computing_data_collection 'Bruker SMART'
_computing_data_reduction 'Bruker SAINT'
_computing_molecular_graphics 'Bruker SHELXTL'
_computing_publication_material 'Bruker SHELXTL'
_computing_structure_refinement 'SHELXL-97 (Sheldrick, 1997)'
_computing_structure_solution 'SHELXS-97 (Sheldrick, 1990)'
_diffrn_ambient_temperature 230(2)
_diffrn_measured_fraction_theta_full 0.998
_diffrn_measured_fraction_theta_max 0.998
_diffrn_measurement_device_type 'CCD area detector'
_diffrn_measurement_method 'phi and omega scans'
_diffrn_radiation_monochromator graphite
_diffrn_radiation_source 'fine-focus sealed tube'
_diffrn_radiation_type MoK\a
_diffrn_radiation_wavelength 0.71073
_diffrn_reflns_av_R_equivalents 0.0000
_diffrn_reflns_av_sigmaI/netI 0.0290
_diffrn_reflns_limit_h_max 21
_diffrn_reflns_limit_h_min 0
_diffrn_reflns_limit_k_max 0
_diffrn_reflns_limit_k_min -17
_diffrn_reflns_limit_l_max 9
_diffrn_reflns_limit_l_min -9
_diffrn_reflns_number 6592
_diffrn_reflns_theta_full 25.03
_diffrn_reflns_theta_max 25.03
_diffrn_reflns_theta_min 1.82
_exptl_absorpt_coefficient_mu 0.057
_exptl_absorpt_correction_T_max 0.9667
_exptl_absorpt_correction_T_min 0.9667
_exptl_absorpt_correction_type multi-scan
_exptl_absorpt_process_details TWINABS
_exptl_crystal_colour colourless
_exptl_crystal_density_diffrn 1.029
_exptl_crystal_density_method 'not measured'
_exptl_crystal_description block
_exptl_crystal_F_000 728
_exptl_crystal_size_max 0.60
_exptl_crystal_size_mid 0.60
_exptl_crystal_size_min 0.60
_refine_diff_density_max 0.231
_refine_diff_density_min -0.161
_refine_diff_density_rms 0.037
_refine_ls_extinction_method none
_refine_ls_goodness_of_fit_ref 0.958
_refine_ls_hydrogen_treatment constr
_refine_ls_matrix_type full
_refine_ls_number_parameters 220
_refine_ls_number_reflns 6592
_refine_ls_number_restraints 0
_refine_ls_restrained_S_all 0.958
_refine_ls_R_factor_all 0.0719
_refine_ls_R_factor_gt 0.0538
_refine_ls_shift/su_max 0.001
_refine_ls_shift/su_mean 0.000
_refine_ls_structure_factor_coef Fsqd
_refine_ls_weighting_details 'calc w=1/[\s^2^(Fo^2^)+(0.1064P)^2^+0.0000P] where P=(Fo^2^+2Fc^2^)/3'
_refine_ls_weighting_scheme calc
_refine_ls_wR_factor_gt 0.1449
_refine_ls_wR_factor_ref 0.1546
_reflns_number_gt 4726
_reflns_number_total 6592
_reflns_threshold_expression >2sigma(I)
_cod_data_source_file c6ob00885b2.cif
_cod_data_source_block s2318b
_cod_depositor_comments
;
The following automatic conversions were performed:

'_symmetry_cell_setting' value 'Monoclinic' changed to 'monoclinic'
according to
/usr/data/users/saulius/crontab/automatic-downloads/rss-feeds/RSC/lib/dictionaries/cif_core.dic
dictionary named 'cif_core.dic' version 2.4.2 from 2011-04-26.

Automatic conversion script
Id: cif_fix_values 4268 2015-11-12 08:31:59Z antanas 

 Adding full bibliography for 7155145.cif.
;
_cod_original_cell_volume 2109(3)
_cod_original_sg_symbol_H-M P2(1)/c
_cod_database_code 7155145

loop_
_symmetry_equiv_pos_as_xyz
'x, y, z'
'-x, y+1/2, -z+1/2'
'-x, -y, -z'
'x, -y-1/2, z-1/2'

loop_
_atom_site_label
_atom_site_type_symbol
_atom_site_fract_x
_atom_site_fract_y
_atom_site_fract_z
_atom_site_U_iso_or_equiv
_atom_site_adp_type
_atom_site_occupancy
_atom_site_symmetry_multiplicity
_atom_site_calc_flag
_atom_site_refinement_flags
C1 C 0.48750(7) 0.36490(8) 0.51230(15) 0.0371(3) Uani 1 1 d .
C2 C 0.55606(7) 0.37626(8) 0.44455(15) 0.0395(3) Uani 1 1 d .
H2 H 0.5977 0.3414 0.4886 0.047 Uiso 1 1 calc R
C3 C 0.56620(7) 0.43667(8) 0.31470(15) 0.0379(3) Uani 1 1 d .
C4 C 0.50512(7) 0.49088(9) 0.25840(13) 0.0373(3) Uani 1 1 d .
C5 C 0.43481(7) 0.46211(9) 0.29869(14) 0.0393(3) Uani 1 1 d .
H5 H 0.3921 0.4875 0.2396 0.047 Uiso 1 1 calc R
C6 C 0.42398(6) 0.39775(8) 0.42180(14) 0.0359(3) Uani 1 1 d .
C7 C 0.48349(7) 0.34216(9) 0.69078(16) 0.0434(3) Uani 1 1 d .
H7 H 0.4798 0.2794 0.7255 0.052 Uiso 1 1 calc R
C8 C 0.48517(7) 0.41135(10) 0.80001(16) 0.0443(3) Uani 1 1 d .
H8 H 0.4803 0.3988 0.9126 0.053 Uiso 1 1 calc R
C9 C 0.64138(7) 0.44677(9) 0.24550(15) 0.0427(3) Uani 1 1 d .
H9A H 0.6810 0.4383 0.3344 0.051 Uiso 1 1 calc R
H9B H 0.6461 0.5104 0.2015 0.051 Uiso 1 1 calc R
C10 C 0.65298(7) 0.37667(9) 0.11001(15) 0.0403(3) Uani 1 1 d .
H10A H 0.6513 0.3133 0.1565 0.048 Uiso 1 1 calc R
H10B H 0.6111 0.3823 0.0255 0.048 Uiso 1 1 calc R
C11 C 0.72591(7) 0.38837(9) 0.02890(16) 0.0432(3) Uani 1 1 d .
H11A H 0.7679 0.3828 0.1133 0.052 Uiso 1 1 calc R
H11B H 0.7276 0.4517 -0.0181 0.052 Uiso 1 1 calc R
C12 C 0.73685(8) 0.31805(9) -0.10549(17) 0.0489(4) Uani 1 1 d .
H12A H 0.6931 0.3211 -0.1859 0.059 Uiso 1 1 calc R
H12B H 0.7378 0.2551 -0.0567 0.059 Uiso 1 1 calc R
C13 C 0.80754(8) 0.33120(10) -0.19603(17) 0.0525(4) Uani 1 1 d .
H13A H 0.8507 0.3366 -0.1144 0.063 Uiso 1 1 calc R
H13B H 0.8153 0.2749 -0.2623 0.063 Uiso 1 1 calc R
C14 C 0.80692(8) 0.41553(10) -0.30797(18) 0.0547(4) Uani 1 1 d .
H14A H 0.7616 0.4129 -0.3838 0.066 Uiso 1 1 calc R
H14B H 0.8035 0.4722 -0.2405 0.066 Uiso 1 1 calc R
C15 C 0.87438(10) 0.42374(12) -0.4072(2) 0.0703(5) Uani 1 1 d .
H15A H 0.8791 0.3659 -0.4712 0.084 Uiso 1 1 calc R
H15B H 0.9196 0.4290 -0.3313 0.084 Uiso 1 1 calc R
C16 C 0.87237(10) 0.50550(13) -0.5236(2) 0.0812(5) Uani 1 1 d .
H16A H 0.8284 0.5004 -0.6011 0.122 Uiso 1 1 calc R
H16B H 0.9178 0.5056 -0.5838 0.122 Uiso 1 1 calc R
H16C H 0.8696 0.5634 -0.4614 0.122 Uiso 1 1 calc R
C17 C 0.34645(7) 0.37301(8) 0.46624(16) 0.0391(3) Uani 1 1 d .
H17A H 0.3100 0.4120 0.4011 0.047 Uiso 1 1 calc R
H17B H 0.3418 0.3877 0.5832 0.047 Uiso 1 1 calc R
C18 C 0.32671(6) 0.27140(8) 0.43729(15) 0.0385(3) Uani 1 1 d .
H18A H 0.3372 0.2544 0.3240 0.046 Uiso 1 1 calc R
H18B H 0.3589 0.2325 0.5128 0.046 Uiso 1 1 calc R
C19 C 0.24555(6) 0.25066(8) 0.46286(15) 0.0377(3) Uani 1 1 d .
H19A H 0.2136 0.2839 0.3785 0.045 Uiso 1 1 calc R
H19B H 0.2336 0.2749 0.5711 0.045 Uiso 1 1 calc R
C20 C 0.22679(7) 0.14797(9) 0.45448(17) 0.0469(3) Uani 1 1 d .
H20A H 0.2494 0.1210 0.3583 0.056 Uiso 1 1 calc R
H20B H 0.2503 0.1173 0.5532 0.056 Uiso 1 1 calc R
C21 C 0.14413(8) 0.12535(10) 0.44264(18) 0.0523(4) Uani 1 1 d .
H21A H 0.1216 0.1501 0.3378 0.063 Uiso 1 1 calc R
H21B H 0.1382 0.0570 0.4398 0.063 Uiso 1 1 calc R
C22 C 0.10110(7) 0.16312(10) 0.57966(18) 0.0521(4) Uani 1 1 d .
H22A H 0.1018 0.2318 0.5743 0.062 Uiso 1 1 calc R
H22B H 0.1271 0.1446 0.6852 0.062 Uiso 1 1 calc R
C23 C 0.02074(8) 0.13104(12) 0.5775(2) 0.0648(4) Uani 1 1 d .
H23A H -0.0048 0.1473 0.4703 0.078 Uiso 1 1 calc R
H23B H 0.0200 0.0625 0.5876 0.078 Uiso 1 1 calc R
C24 C -0.02234(10) 0.17189(15) 0.7102(3) 0.0887(6) Uani 1 1 d .
H24A H 0.0017 0.1549 0.8170 0.133 Uiso 1 1 calc R
H24B H -0.0736 0.1479 0.7011 0.133 Uiso 1 1 calc R
H24C H -0.0233 0.2397 0.6994 0.133 Uiso 1 1 calc R

loop_
_atom_site_aniso_label
_atom_site_aniso_U_11
_atom_site_aniso_U_22
_atom_site_aniso_U_33
_atom_site_aniso_U_23
_atom_site_aniso_U_13
_atom_site_aniso_U_12
C1 0.0371(7) 0.0288(6) 0.0463(7) -0.0003(5) 0.0107(6) -0.0024(5)
C2 0.0364(7) 0.0321(7) 0.0507(8) -0.0014(5) 0.0077(6) 0.0017(5)
C3 0.0372(7) 0.0385(7) 0.0392(7) -0.0084(5) 0.0105(5) -0.0056(5)
C4 0.0386(7) 0.0458(7) 0.0281(6) -0.0013(5) 0.0070(5) -0.0050(6)
C5 0.0367(7) 0.0458(8) 0.0355(7) -0.0009(5) 0.0031(5) -0.0027(6)
C6 0.0352(7) 0.0327(7) 0.0408(7) -0.0043(5) 0.0093(5) -0.0028(5)
C7 0.0363(7) 0.0409(8) 0.0536(8) 0.0161(6) 0.0082(6) -0.0014(6)
C8 0.0372(7) 0.0583(9) 0.0377(7) 0.0145(6) 0.0061(6) -0.0045(6)
C9 0.0389(7) 0.0447(8) 0.0459(8) -0.0075(6) 0.0132(6) -0.0059(6)
C10 0.0365(7) 0.0390(7) 0.0462(7) -0.0028(6) 0.0083(6) -0.0013(5)
C11 0.0397(7) 0.0401(8) 0.0510(8) -0.0061(6) 0.0112(6) -0.0010(6)
C12 0.0518(8) 0.0413(8) 0.0551(8) -0.0075(6) 0.0142(6) 0.0019(6)
C13 0.0537(9) 0.0504(9) 0.0554(8) -0.0054(7) 0.0187(7) 0.0092(7)
C14 0.0592(9) 0.0520(9) 0.0544(9) -0.0042(7) 0.0157(7) 0.0077(7)
C15 0.0793(12) 0.0680(11) 0.0674(11) 0.0072(8) 0.0321(9) 0.0115(9)
C16 0.1012(14) 0.0760(12) 0.0699(11) 0.0116(9) 0.0322(10) 0.0046(10)
C17 0.0360(7) 0.0349(7) 0.0471(7) -0.0021(5) 0.0087(6) -0.0007(5)
C18 0.0369(7) 0.0375(7) 0.0421(7) -0.0035(5) 0.0106(5) 0.0002(5)
C19 0.0356(7) 0.0349(7) 0.0434(7) -0.0019(5) 0.0076(5) -0.0011(5)
C20 0.0480(8) 0.0350(7) 0.0593(9) -0.0046(6) 0.0157(6) -0.0015(6)
C21 0.0531(9) 0.0422(8) 0.0626(9) -0.0090(7) 0.0114(7) -0.0116(6)
C22 0.0460(8) 0.0477(8) 0.0633(9) -0.0064(7) 0.0094(7) -0.0071(6)
C23 0.0482(9) 0.0664(11) 0.0808(11) -0.0019(8) 0.0105(8) -0.0121(7)
C24 0.0630(12) 0.0951(15) 0.1116(15) 0.0005(12) 0.0322(10) 0.0020(10)

loop_
_atom_type_symbol
_atom_type_description
_atom_type_scat_dispersion_real
_atom_type_scat_dispersion_imag
_atom_type_scat_source
C C 0.0033 0.0016 'International Tables Vol C Tables 4.2.6.8 and 6.1.1.4'
H H 0.0000 0.0000 'International Tables Vol C Tables 4.2.6.8 and 6.1.1.4'

loop_
_geom_angle_atom_site_label_1
_geom_angle_atom_site_label_2
_geom_angle_atom_site_label_3
_geom_angle
_geom_angle_site_symmetry_1
_geom_angle_site_symmetry_3
C2 C1 C6 117.27(12) . .
C2 C1 C7 120.97(11) . .
C6 C1 C7 119.86(11) . .
C1 C2 C3 122.77(12) . .
C1 C2 H2 118.6 . .
C3 C2 H2 118.6 . .
C2 C3 C4 117.39(11) . .
C2 C3 C9 120.92(11) . .
C4 C3 C9 121.59(12) . .
C5 C4 C3 117.32(12) . .
C5 C4 C8 118.87(11) . 3_666
C3 C4 C8 121.59(11) . 3_666
C4 C5 C6 122.97(11) . .
C4 C5 H5 118.5 . .
C6 C5 H5 118.5 . .
C5 C6 C1 117.41(11) . .
C5 C6 C17 120.63(11) . .
C1 C6 C17 121.64(12) . .
C8 C7 C1 119.18(12) . .
C8 C7 H7 120.4 . .
C1 C7 H7 120.4 . .
C7 C8 C4 118.87(12) . 3_666
C7 C8 H8 120.6 . .
C4 C8 H8 120.6 3_666 .
C3 C9 C10 112.35(10) . .
C3 C9 H9A 109.1 . .
C10 C9 H9A 109.1 . .
C3 C9 H9B 109.1 . .
C10 C9 H9B 109.1 . .
H9A C9 H9B 107.9 . .
C11 C10 C9 114.20(10) . .
C11 C10 H10A 108.7 . .
C9 C10 H10A 108.7 . .
C11 C10 H10B 108.7 . .
C9 C10 H10B 108.7 . .
H10A C10 H10B 107.6 . .
C10 C11 C12 113.67(11) . .
C10 C11 H11A 108.8 . .
C12 C11 H11A 108.8 . .
C10 C11 H11B 108.8 . .
C12 C11 H11B 108.8 . .
H11A C11 H11B 107.7 . .
C11 C12 C13 115.03(11) . .
C11 C12 H12A 108.5 . .
C13 C12 H12A 108.5 . .
C11 C12 H12B 108.5 . .
C13 C12 H12B 108.5 . .
H12A C12 H12B 107.5 . .
C14 C13 C12 114.87(12) . .
C14 C13 H13A 108.5 . .
C12 C13 H13A 108.5 . .
C14 C13 H13B 108.5 . .
C12 C13 H13B 108.5 . .
H13A C13 H13B 107.5 . .
C15 C14 C13 114.49(12) . .
C15 C14 H14A 108.6 . .
C13 C14 H14A 108.6 . .
C15 C14 H14B 108.6 . .
C13 C14 H14B 108.6 . .
H14A C14 H14B 107.6 . .
C14 C15 C16 114.53(14) . .
C14 C15 H15A 108.6 . .
C16 C15 H15A 108.6 . .
C14 C15 H15B 108.6 . .
C16 C15 H15B 108.6 . .
H15A C15 H15B 107.6 . .
C15 C16 H16A 109.5 . .
C15 C16 H16B 109.5 . .
H16A C16 H16B 109.5 . .
C15 C16 H16C 109.5 . .
H16A C16 H16C 109.5 . .
H16B C16 H16C 109.5 . .
C6 C17 C18 113.55(10) . .
C6 C17 H17A 108.9 . .
C18 C17 H17A 108.9 . .
C6 C17 H17B 108.9 . .
C18 C17 H17B 108.9 . .
H17A C17 H17B 107.7 . .
C19 C18 C17 112.59(10) . .
C19 C18 H18A 109.1 . .
C17 C18 H18A 109.1 . .
C19 C18 H18B 109.1 . .
C17 C18 H18B 109.1 . .
H18A C18 H18B 107.8 . .
C18 C19 C20 113.47(10) . .
C18 C19 H19A 108.9 . .
C20 C19 H19A 108.9 . .
C18 C19 H19B 108.9 . .
C20 C19 H19B 108.9 . .
H19A C19 H19B 107.7 . .
C21 C20 C19 115.19(11) . .
C21 C20 H20A 108.5 . .
C19 C20 H20A 108.5 . .
C21 C20 H20B 108.5 . .
C19 C20 H20B 108.5 . .
H20A C20 H20B 107.5 . .
C22 C21 C20 115.04(12) . .
C22 C21 H21A 108.5 . .
C20 C21 H21A 108.5 . .
C22 C21 H21B 108.5 . .
C20 C21 H21B 108.5 . .
H21A C21 H21B 107.5 . .
C21 C22 C23 114.63(12) . .
C21 C22 H22A 108.6 . .
C23 C22 H22A 108.6 . .
C21 C22 H22B 108.6 . .
C23 C22 H22B 108.6 . .
H22A C22 H22B 107.6 . .
C24 C23 C22 114.19(14) . .
C24 C23 H23A 108.7 . .
C22 C23 H23A 108.7 . .
C24 C23 H23B 108.7 . .
C22 C23 H23B 108.7 . .
H23A C23 H23B 107.6 . .
C23 C24 H24A 109.5 . .
C23 C24 H24B 109.5 . .
H24A C24 H24B 109.5 . .
C23 C24 H24C 109.5 . .
H24A C24 H24C 109.5 . .
H24B C24 H24C 109.5 . .

loop_
_geom_bond_atom_site_label_1
_geom_bond_atom_site_label_2
_geom_bond_distance
_geom_bond_site_symmetry_2
C1 C2 1.3921(18) .
C1 C6 1.3981(18) .
C1 C7 1.505(2) .
C2 C3 1.3951(18) .
C2 H2 0.9500 .
C3 C4 1.3970(18) .
C3 C9 1.5043(18) .
C4 C5 1.3876(18) .
C4 C8 1.500(2) 3_666
C5 C6 1.3925(18) .
C5 H5 0.9500 .
C6 C17 1.5033(18) .
C7 C8 1.338(2) .
C7 H7 0.9500 .
C8 C4 1.500(2) 3_666
C8 H8 0.9500 .
C9 C10 1.5246(18) .
C9 H9A 0.9900 .
C9 H9B 0.9900 .
C10 C11 1.5156(18) .
C10 H10A 0.9900 .
C10 H10B 0.9900 .
C11 C12 1.5179(19) .
C11 H11A 0.9900 .
C11 H11B 0.9900 .
C12 C13 1.523(2) .
C12 H12A 0.9900 .
C12 H12B 0.9900 .
C13 C14 1.521(2) .
C13 H13A 0.9900 .
C13 H13B 0.9900 .
C14 C15 1.507(2) .
C14 H14A 0.9900 .
C14 H14B 0.9900 .
C15 C16 1.513(2) .
C15 H15A 0.9900 .
C15 H15B 0.9900 .
C16 H16A 0.9800 .
C16 H16B 0.9800 .
C16 H16C 0.9800 .
C17 C18 1.5194(19) .
C17 H17A 0.9900 .
C17 H17B 0.9900 .
C18 C19 1.5136(18) .
C18 H18A 0.9900 .
C18 H18B 0.9900 .
C19 C20 1.5163(19) .
C19 H19A 0.9900 .
C19 H19B 0.9900 .
C20 C21 1.514(2) .
C20 H20A 0.9900 .
C20 H20B 0.9900 .
C21 C22 1.506(2) .
C21 H21A 0.9900 .
C21 H21B 0.9900 .
C22 C23 1.512(2) .
C22 H22A 0.9900 .
C22 H22B 0.9900 .
C23 C24 1.496(2) .
C23 H23A 0.9900 .
C23 H23B 0.9900 .
C24 H24A 0.9800 .
C24 H24B 0.9800 .
C24 H24C 0.9800 .

loop_
_geom_torsion_atom_site_label_1
_geom_torsion_atom_site_label_2
_geom_torsion_atom_site_label_3
_geom_torsion_atom_site_label_4
_geom_torsion
_geom_torsion_site_symmetry_1
_geom_torsion_site_symmetry_4
C6 C1 C2 C3 15.72(17) . .
C7 C1 C2 C3 -148.55(12) . .
C1 C2 C3 C4 3.51(18) . .
C1 C2 C3 C9 179.94(10) . .
C2 C3 C4 C5 -19.01(17) . .
C9 C3 C4 C5 164.59(10) . .
C2 C3 C4 C8 143.84(12) . 3_666
C9 C3 C4 C8 -32.56(17) . 3_666
C3 C4 C5 C6 16.21(18) . .
C8 C4 C5 C6 -147.12(12) 3_666 .
C4 C5 C6 C1 3.06(18) . .
C4 C5 C6 C17 176.69(11) . .
C2 C1 C6 C5 -18.57(16) . .
C7 C1 C6 C5 145.87(12) . .
C2 C1 C6 C17 167.87(10) . .
C7 C1 C6 C17 -27.69(17) . .
C2 C1 C7 C8 86.01(15) . .
C6 C1 C7 C8 -77.85(15) . .
C1 C7 C8 C4 -3.04(17) . 3_666
C2 C3 C9 C10 88.44(15) . .
C4 C3 C9 C10 -95.29(15) . .
C3 C9 C10 C11 176.15(11) . .
C9 C10 C11 C12 179.88(11) . .
C10 C11 C12 C13 176.72(11) . .
C11 C12 C13 C14 -70.91(17) . .
C12 C13 C14 C15 -175.33(12) . .
C13 C14 C15 C16 177.67(15) . .
C5 C6 C17 C18 117.65(13) . .
C1 C6 C17 C18 -68.99(15) . .
C6 C17 C18 C19 -172.93(10) . .
C17 C18 C19 C20 -173.14(11) . .
C18 C19 C20 C21 -167.36(11) . .
C19 C20 C21 C22 -57.33(17) . .
C20 C21 C22 C23 -173.27(13) . .
C21 C22 C23 C24 -177.71(15) . .
